data_1567684
loop_
_publ_author_name
'Mahawar, Pritam'
'Shukla, Pratima'
'Chandra Joshi, Prakash'
'Singh, Dharmendra'
'Kumar, Hemant'
'Mukherjee, Goutam'
'Nagendran, Selvarajan'

_publ_section_title
;
 Air and water stable germacarbonyl compounds
;
_journal_issue 42
_journal_name_full 'Chemical Science'
_journal_page_first 12382
_journal_page_last 12388
_journal_paper_doi 10.1039/D2SC01869A
_journal_volume 13
_journal_year 2022
_chemical_formula_moiety 'C35 H36 Ge N2 O S'
_chemical_formula_sum 'C35 H36 Ge N2 O S'
_chemical_formula_weight 605.33
_chemical_name_systematic DPMGe(S)OEt
_space_group_crystal_system monoclinic
_space_group_IT_number 14
_space_group_name_Hall '-P 2yn'
_space_group_name_H-M_alt 'P 1 21/n 1'
_symmetry_Int_Tables_number 14
_audit_creation_date 2021-10-10
_audit_creation_method
;
Olex2 1.5
(compiled 2021.08.20 svn.r13c46975 for OlexSys, GUI svn.r6396)
;
_audit_update_record
;
2021-10-21 deposited with the CCDC.	2022-09-01 downloaded from the CCDC.
;
_cell_angle_alpha 90
_cell_angle_beta 107.287(1)
_cell_angle_gamma 90
_cell_formula_units_Z 4
_cell_length_a 14.9611(5)
_cell_length_b 14.0451(5)
_cell_length_c 15.5244(6)
_cell_measurement_reflns_used 9750
_cell_measurement_temperature 273(2)
_cell_measurement_theta_max 28.29
_cell_measurement_theta_min 3.13
_cell_volume 3114.79(19)
_computing_cell_refinement 'SAINT v8.37A (Bruker, 2015)'
_computing_data_collection 'Bruker APEX2'
_computing_data_reduction 'SAINT v8.37A (Bruker, 2015)'
_computing_molecular_graphics 'Olex2 1.5 (Dolomanov et al., 2009)'
_computing_publication_material 'Olex2 1.5 (Dolomanov et al., 2009)'
_computing_structure_refinement 'olex2.refine 1.5 (Bourhis et al., 2015)'
_computing_structure_solution 'SHELXS-97 (Sheldrick 2008)'
_diffrn_ambient_temperature 273.15
_diffrn_measured_fraction_theta_full 0.9988
_diffrn_measured_fraction_theta_max 0.9977
_diffrn_measurement_device_type 'Bruker APEX-II CCD'
_diffrn_measurement_method '\f and \w scans'
_diffrn_radiation_type 'Mo K\a'
_diffrn_radiation_wavelength 0.71073
_diffrn_reflns_av_R_equivalents 0.0612
_diffrn_reflns_av_unetI/netI 0.0289
_diffrn_reflns_Laue_measured_fraction_full 0.9988
_diffrn_reflns_Laue_measured_fraction_max 0.9977
_diffrn_reflns_limit_h_max 19
_diffrn_reflns_limit_h_min -19
_diffrn_reflns_limit_k_max 18
_diffrn_reflns_limit_k_min -18
_diffrn_reflns_limit_l_max 20
_diffrn_reflns_limit_l_min -20
_diffrn_reflns_number 89570
_diffrn_reflns_point_group_measured_fraction_full 0.9988
_diffrn_reflns_point_group_measured_fraction_max 0.9977
_diffrn_reflns_theta_full 25.2417
_diffrn_reflns_theta_max 28.30
_diffrn_reflns_theta_min 2.00
_diffrn_source_current 1.0
_diffrn_source_power 0.05
_diffrn_source_voltage 50.0
_diffrn_standards_number 0
_exptl_absorpt_coefficient_mu 1.080
_exptl_absorpt_correction_T_max 0.7457
_exptl_absorpt_correction_T_min 0.6717
_exptl_absorpt_correction_type multi-scan
_exptl_absorpt_process_details
;
SADABS-2016/2 (Bruker,2016/2) was used for absorption correction.
wR2(int) was 0.0743 before and 0.0563 after correction.
The Ratio of minimum to maximum transmission is 0.9008.
The \l/2 correction factor is Not present.
;
_exptl_crystal_colour orange
_exptl_crystal_colour_primary orange
_exptl_crystal_density_diffrn 1.291
_exptl_crystal_description block
_exptl_crystal_F_000 1264
_exptl_crystal_size_max 0.2
_exptl_crystal_size_mid 0.18
_exptl_crystal_size_min 0.16
_refine_diff_density_max 0.4519
_refine_diff_density_min -0.4092
_refine_diff_density_rms 0.0921
_refine_ls_d_res_high 0.7497
_refine_ls_d_res_low 10.1953
_refine_ls_goodness_of_fit_ref 1.0217
_refine_ls_hydrogen_treatment constr
_refine_ls_matrix_type full
_refine_ls_number_constraints 57
_refine_ls_number_parameters 368
_refine_ls_number_reflns 7734
_refine_ls_number_restraints 0
_refine_ls_restrained_S_all 1.0217
_refine_ls_R_factor_all 0.0454
_refine_ls_R_factor_gt 0.0317
_refine_ls_shift/su_max 0.0009
_refine_ls_shift/su_mean 0.0002
_refine_ls_structure_factor_coef Fsqd
_refine_ls_weighting_details 'w=1/[\s^2^(Fo^2^)+(0.0530P)^2^+0.5140P] where P=(Fo^2^+2Fc^2^)/3'
_refine_ls_weighting_scheme calc
_refine_ls_wR_factor_gt 0.0889
_refine_ls_wR_factor_ref 0.0942
_reflns_Friedel_coverage 0.0
_reflns_limit_h_max 12
_reflns_limit_h_min -19
_reflns_limit_k_max 18
_reflns_limit_k_min 0
_reflns_limit_l_max 20
_reflns_limit_l_min -11
_reflns_number_gt 6223
_reflns_number_total 7734
_reflns_threshold_expression I>=2u(I)
_cod_data_source_file d2sc01869a2.cif
_cod_data_source_block pm162_0m_a
_cod_depositor_comments 'Adding full bibliography for 1567676--1567686.cif.'
_cod_original_sg_symbol_Hall '-P 2ybc (x-z,y,z)'
_cod_database_code 1567684
_olex2_refinement_description
;
1. Fixed Uiso
 At 1.2 times of:
  All C(H) groups, All C(H,H) groups
 At 1.5 times of:
  All C(H,H,H) groups
2.a Secondary CH2 refined with riding coordinates:
 C34(H34a,H34b)
2.b Aromatic/amide H refined with riding coordinates:
 C4(H4), C18(H18), C3(H3), C7(H7), C8(H8), C11(H11), C20(H20), C15(H15),
 C13(H13), C12(H12), C27(H27), C29(H29), C14(H14)
2.c Idealised Me refined as rotating group:
 C23(H23a,H23b,H23c), C22(H22a,H22b,H22c), C32(H32a,H32b,H32c), C24(H24a,H24b,
 H24c), C31(H31a,H31b,H31c), C33(H33a,H33b,H33c), C35(H35a,H35b,H35c)
;
_olex2_submission_special_instructions 'No special instructions were received'

loop_
_space_group_symop_id
_space_group_symop_operation_xyz
1 x,y,z
2 -x+1/2,y+1/2,-z+1/2
3 -x,-y,-z
4 x-1/2,-y-1/2,z-1/2

loop_
_atom_site_label
_atom_site_type_symbol
_atom_site_fract_x
_atom_site_fract_y
_atom_site_fract_z
_atom_site_U_iso_or_equiv
_atom_site_adp_type
_atom_site_occupancy
_atom_site_refinement_flags_posn
Ge1 Ge 0.596730(11) 0.298121(12) 0.389319(12) 0.04197(7) Uani 1.000000 .
S1 S 0.61536(4) 0.15909(4) 0.35614(4) 0.06253(14) Uani 1.000000 .
O1 O 0.64411(9) 0.34474(10) 0.49801(8) 0.0562(3) Uani 1.000000 .
N1 N 0.46877(9) 0.33788(10) 0.35854(9) 0.0424(3) Uani 1.000000 .
N2 N 0.62937(9) 0.39619(10) 0.31849(9) 0.0418(3) Uani 1.000000 .
C1 C 0.46862(11) 0.43688(11) 0.22747(11) 0.0403(3) Uani 1.000000 .
C2 C 0.56539(11) 0.44011(12) 0.24439(11) 0.0420(3) Uani 1.000000 .
C3 C 0.61769(13) 0.49031(14) 0.19723(13) 0.0522(4) Uani 1.000000 .
H3 H 0.59342(13) 0.52519(14) 0.14452(13) 0.0627(5) Uiso 1.000000 R
C4 C 0.71063(13) 0.47860(15) 0.24283(14) 0.0587(5) Uani 1.000000 .
H4 H 0.76071(13) 0.50496(15) 0.22722(14) 0.0704(6) Uiso 1.000000 R
C5 C 0.71668(11) 0.41964(12) 0.31736(12) 0.0471(4) Uani 1.000000 .
C6 C 0.42299(11) 0.39054(12) 0.28185(11) 0.0430(3) Uani 1.000000 .
C7 C 0.32701(12) 0.39198(14) 0.27560(13) 0.0530(4) Uani 1.000000 .
H7 H 0.27984(12) 0.42230(14) 0.23123(13) 0.0636(5) Uiso 1.000000 R
C8 C 0.31585(13) 0.34071(16) 0.34663(14) 0.0580(5) Uani 1.000000 .
H8 H 0.25963(13) 0.33012(16) 0.35918(14) 0.0696(6) Uiso 1.000000 R
C9 C 0.40414(12) 0.30690(12) 0.39726(12) 0.0454(4) Uani 1.000000 .
C10 C 0.40995(11) 0.49004(13) 0.14728(11) 0.0430(3) Uani 1.000000 .
C11 C 0.41183(15) 0.58831(15) 0.14583(14) 0.0607(5) Uani 1.000000 .
H11 H 0.45007(15) 0.62123(15) 0.19503(14) 0.0729(6) Uiso 1.000000 R
C12 C 0.35742(16) 0.63846(18) 0.07192(16) 0.0716(6) Uani 1.000000 .
H12 H 0.35872(16) 0.70466(18) 0.07199(16) 0.0859(7) Uiso 1.000000 R
C13 C 0.30206(14) 0.5908(2) -0.00078(15) 0.0748(7) Uani 1.000000 .
H13 H 0.26558(14) 0.6243(2) -0.05050(15) 0.0897(8) Uiso 1.000000 R
C14 C 0.30028(16) 0.4940(2) -0.00045(15) 0.0827(8) Uani 1.000000 .
H14 H 0.26274(16) 0.4616(2) -0.05039(15) 0.0993(9) Uiso 1.000000 R
C15 C 0.35359(15) 0.44325(16) 0.07320(13) 0.0637(5) Uani 1.000000 .
H15 H 0.35131(15) 0.37708(16) 0.07264(13) 0.0764(6) Uiso 1.000000 R
C16 C 0.42841(11) 0.24907(12) 0.48091(11) 0.0438(3) Uani 1.000000 .
C17 C 0.41771(11) 0.14975(12) 0.47651(12) 0.0440(4) Uani 1.000000 .
C18 C 0.44206(12) 0.09813(13) 0.55649(12) 0.0477(4) Uani 1.000000 .
H18 H 0.43640(12) 0.03217(13) 0.55381(12) 0.0573(4) Uiso 1.000000 R
C19 C 0.47432(13) 0.14144(14) 0.63960(12) 0.0523(4) Uani 1.000000 .
C20 C 0.48132(15) 0.23957(15) 0.64161(13) 0.0584(5) Uani 1.000000 .
H20 H 0.50200(15) 0.26974(15) 0.69735(13) 0.0701(6) Uiso 1.000000 R
C21 C 0.45905(14) 0.29472(13) 0.56476(13) 0.0518(4) Uani 1.000000 .
C22 C 0.46780(18) 0.40191(14) 0.57259(16) 0.0687(6) Uani 1.000000 .
H22a H 0.4577(12) 0.42212(18) 0.6280(6) 0.1030(9) Uiso 1.000000 GR
H22b H 0.5293(4) 0.42071(17) 0.5721(12) 0.1030(9) Uiso 1.000000 GR
H22c H 0.4219(8) 0.43091(14) 0.5226(6) 0.1030(9) Uiso 1.000000 GR
C23 C 0.38027(14) 0.09989(15) 0.38761(13) 0.0569(5) Uani 1.000000 .
H23a H 0.3821(10) 0.03230(15) 0.39720(16) 0.0854(7) Uiso 1.000000 GR
H23b H 0.3168(4) 0.1195(8) 0.3594(5) 0.0854(7) Uiso 1.000000 GR
H23c H 0.4179(7) 0.1159(9) 0.3493(4) 0.0854(7) Uiso 1.000000 GR
C24 C 0.5011(2) 0.08464(17) 0.72603(14) 0.0763(7) Uani 1.000000 .
H24a H 0.5670(3) 0.0715(11) 0.7436(7) 0.1145(10) Uiso 1.000000 GR
H24b H 0.4863(12) 0.1205(6) 0.7727(4) 0.1145(10) Uiso 1.000000 GR
H24c H 0.4670(10) 0.0258(6) 0.7168(4) 0.1145(10) Uiso 1.000000 GR
C25 C 0.80244(11) 0.38543(14) 0.38621(13) 0.0498(4) Uani 1.000000 .
C26 C 0.84585(13) 0.30249(14) 0.36917(14) 0.0533(4) Uani 1.000000 .
C27 C 0.92402(14) 0.26977(17) 0.43621(16) 0.0658(6) Uani 1.000000 .
H27 H 0.95230(14) 0.21345(17) 0.42655(16) 0.0790(7) Uiso 1.000000 R
C28 C 0.96118(15) 0.3179(2) 0.51660(17) 0.0712(6) Uani 1.000000 .
C29 C 0.91931(15) 0.4018(2) 0.52875(16) 0.0743(6) Uani 1.000000 .
H29 H 0.94516(15) 0.4361(2) 0.58154(16) 0.0892(8) Uiso 1.000000 R
C30 C 0.83975(14) 0.43776(16) 0.46539(15) 0.0624(5) Uani 1.000000 .
C31 C 0.7955(2) 0.52883(19) 0.4832(2) 0.0908(8) Uani 1.000000 .
H31a H 0.8381(6) 0.5616(8) 0.5330(10) 0.1362(13) Uiso 1.000000 GR
H31b H 0.7815(14) 0.5685(7) 0.4305(6) 0.1362(13) Uiso 1.000000 GR
H31c H 0.7388(8) 0.5146(2) 0.4975(14) 0.1362(13) Uiso 1.000000 GR
C32 C 0.81060(16) 0.25026(18) 0.28177(16) 0.0689(6) Uani 1.000000 .
H32a H 0.7488(5) 0.2266(11) 0.2753(6) 0.1034(8) Uiso 1.000000 GR
H32b H 0.8088(12) 0.2927(4) 0.23282(17) 0.1034(8) Uiso 1.000000 GR
H32c H 0.8516(7) 0.1979(8) 0.2810(5) 0.1034(8) Uiso 1.000000 GR
C33 C 1.0447(2) 0.2790(3) 0.5890(2) 0.1053(11) Uani 1.000000 .
H33a H 1.1006(3) 0.2904(17) 0.5723(9) 0.1580(16) Uiso 1.000000 GR
H33b H 1.0495(11) 0.3102(13) 0.6452(4) 0.1580(16) Uiso 1.000000 GR
H33c H 1.0369(9) 0.2118(4) 0.5953(12) 0.1580(16) Uiso 1.000000 GR
C34 C 0.7039(2) 0.28605(19) 0.56588(15) 0.0794(7) Uani 1.000000 .
H34a H 0.6697(2) 0.23058(19) 0.57596(15) 0.0953(9) Uiso 1.000000 R
H34b H 0.7563(2) 0.26440(19) 0.54633(15) 0.0953(9) Uiso 1.000000 R
C35 C 0.7389(2) 0.3414(3) 0.65126(18) 0.1122(11) Uani 1.000000 .
H35a H 0.7673(17) 0.3995(10) 0.6396(4) 0.1683(17) Uiso 1.000000 GR
H35b H 0.6876(4) 0.3562(17) 0.6742(10) 0.1683(17) Uiso 1.000000 GR
H35c H 0.7845(15) 0.3044(8) 0.6950(7) 0.1683(17) Uiso 1.000000 GR

loop_
_atom_site_aniso_label
_atom_site_aniso_U_11
_atom_site_aniso_U_22
_atom_site_aniso_U_33
_atom_site_aniso_U_12
_atom_site_aniso_U_13
_atom_site_aniso_U_23
Ge1 0.04760(10) 0.03693(10) 0.04315(10) 0.00387(7) 0.01618(7) 0.00626(7)
S1 0.0706(3) 0.0378(2) 0.0848(4) 0.0066(2) 0.0319(3) 0.0029(2)
O1 0.0656(7) 0.0567(8) 0.0438(7) 0.0075(6) 0.0124(6) 0.0031(6)
N1 0.0468(7) 0.0393(7) 0.0444(7) 0.0030(6) 0.0189(6) 0.0052(6)
N2 0.0462(6) 0.0377(7) 0.0435(7) 0.0014(5) 0.0164(5) 0.0059(6)
C1 0.0502(8) 0.0329(7) 0.0381(8) 0.0012(6) 0.0136(6) 0.0003(6)
C2 0.0505(8) 0.0357(8) 0.0411(8) 0.0019(6) 0.0155(7) 0.0041(6)
C3 0.0587(9) 0.0498(10) 0.0520(10) 0.0016(8) 0.0223(8) 0.0134(8)
C4 0.0546(9) 0.0596(12) 0.0672(12) 0.0001(8) 0.0263(9) 0.0203(10)
C5 0.0472(8) 0.0424(9) 0.0539(10) 0.0012(7) 0.0186(7) 0.0045(8)
C6 0.0474(8) 0.0394(8) 0.0429(8) 0.0024(6) 0.0145(6) 0.0033(7)
C7 0.0476(8) 0.0568(11) 0.0544(10) 0.0075(8) 0.0152(7) 0.0090(9)
C8 0.0501(9) 0.0667(13) 0.0631(12) 0.0047(9) 0.0259(8) 0.0099(10)
C9 0.0517(8) 0.0415(9) 0.0484(9) 0.0012(7) 0.0233(7) 0.0034(7)
C10 0.0456(8) 0.0458(9) 0.0379(8) -0.0015(7) 0.0130(6) 0.0030(7)
C11 0.0740(12) 0.0480(11) 0.0516(10) 0.0055(9) 0.0054(9) 0.0002(9)
C12 0.0780(13) 0.0633(13) 0.0706(14) 0.0181(11) 0.0176(11) 0.0211(11)
C13 0.0524(10) 0.110(2) 0.0577(12) 0.0023(11) 0.0093(9) 0.0336(13)
C14 0.0709(13) 0.119(2) 0.0463(11) -0.0307(14) -0.0007(10) 0.0052(13)
C15 0.0762(12) 0.0610(12) 0.0488(10) -0.0237(10) 0.0108(9) -0.0012(9)
C16 0.0506(8) 0.0408(9) 0.0464(9) 0.0005(7) 0.0242(7) 0.0017(7)
C17 0.0470(8) 0.0428(9) 0.0449(9) -0.0035(7) 0.0179(7) -0.0021(7)
C18 0.0580(9) 0.0365(8) 0.0516(9) -0.0039(7) 0.0207(8) 0.0011(7)
C19 0.0680(11) 0.0477(10) 0.0454(9) -0.0032(8) 0.0231(8) 0.0032(8)
C20 0.0870(13) 0.0505(11) 0.0439(9) -0.0065(10) 0.0290(9) -0.0083(8)
C21 0.0725(11) 0.0391(9) 0.0524(10) -0.0032(8) 0.0318(9) -0.0029(8)
C22 0.1049(16) 0.0398(10) 0.0706(13) -0.0027(10) 0.0404(12) -0.0061(10)
C23 0.0667(11) 0.0534(11) 0.0487(10) -0.0058(9) 0.0139(8) -0.0055(8)
C24 0.120(2) 0.0617(14) 0.0489(11) -0.0007(13) 0.0276(12) 0.0065(10)
C25 0.0446(8) 0.0504(10) 0.0562(10) -0.0004(7) 0.0177(7) 0.0088(8)
C26 0.0506(9) 0.0532(11) 0.0602(11) 0.0027(8) 0.0229(8) 0.0085(9)
C27 0.0580(11) 0.0678(13) 0.0758(14) 0.0175(10) 0.0264(10) 0.0184(11)
C28 0.0549(11) 0.0912(17) 0.0667(14) 0.0074(11) 0.0167(10) 0.0174(12)
C29 0.0646(12) 0.0915(18) 0.0611(13) -0.0072(12) 0.0098(10) -0.0039(12)
C30 0.0558(10) 0.0634(13) 0.0682(13) -0.0032(9) 0.0185(9) -0.0049(10)
C31 0.0919(17) 0.0708(16) 0.102(2) 0.0043(14) 0.0173(15) -0.0239(15)
C32 0.0718(13) 0.0673(14) 0.0736(14) 0.0107(11) 0.0309(11) -0.0033(12)
C33 0.0780(16) 0.149(3) 0.0779(18) 0.0248(17) 0.0063(14) 0.0310(19)
C34 0.0935(17) 0.0836(17) 0.0497(12) 0.0135(13) 0.0041(11) 0.0152(11)
C35 0.139(3) 0.127(3) 0.0505(14) 0.011(2) -0.0035(16) 0.0036(16)

loop_
_atom_type_symbol
_atom_type_scat_dispersion_real
_atom_type_scat_dispersion_imag
_atom_type_scat_Cromer_Mann_a1
_atom_type_scat_Cromer_Mann_a2
_atom_type_scat_Cromer_Mann_a3
_atom_type_scat_Cromer_Mann_a4
_atom_type_scat_Cromer_Mann_b1
_atom_type_scat_Cromer_Mann_b2
_atom_type_scat_Cromer_Mann_b3
_atom_type_scat_Cromer_Mann_b4
_atom_type_scat_Cromer_Mann_c
_atom_type_scat_source
_atom_type_scat_dispersion_source
C 0.00347 0.00161 2.31000 1.02000 1.58860 0.86500 20.84390 10.20750 0.56870 51.65120 0.21560 'International Tables Volume C Table 6.1.1.4 (pp. 500-502)' 'Henke, Gullikson and Davis, At. Data and Nucl. Data Tables, 1993, 54, 2'
Ge 0.18162 1.86805 16.08160 6.37470 3.70680 3.68300 2.85090 0.25160 11.44680 54.76250 2.13130 'International Tables Volume C Table 6.1.1.4 (pp. 500-502)' 'Henke, Gullikson and Davis, At. Data and Nucl. Data Tables, 1993, 54, 2'
H 0.00000 0.00000 0.49300 0.32291 0.14019 0.04081 10.51090 26.12570 3.14236 57.79970 0.00304 'International Tables Volume C Table 6.1.1.4 (pp. 500-502)' 'Henke, Gullikson and Davis, At. Data and Nucl. Data Tables, 1993, 54, 2'
N 0.00653 0.00323 12.21260 3.13220 2.01250 1.16630 0.00570 9.89330 28.99750 0.58260 -11.52900 'International Tables Volume C Table 6.1.1.4 (pp. 500-502)' 'Henke, Gullikson and Davis, At. Data and Nucl. Data Tables, 1993, 54, 2'
O 0.01158 0.00611 3.04850 2.28680 1.54630 0.86700 13.27710 5.70110 0.32390 32.90890 0.25080 'International Tables Volume C Table 6.1.1.4 (pp. 500-502)' 'Henke, Gullikson and Davis, At. Data and Nucl. Data Tables, 1993, 54, 2'
S 0.12424 0.12443 6.90530 5.20340 1.43790 1.58630 1.46790 22.21510 0.25360 56.17200 0.86690 'International Tables Volume C Table 6.1.1.4 (pp. 500-502)' 'Henke, Gullikson and Davis, At. Data and Nucl. Data Tables, 1993, 54, 2'

loop_
_geom_angle_atom_site_label_1
_geom_angle_atom_site_label_2
_geom_angle_atom_site_label_3
_geom_angle
_geom_angle_site_symmetry_1
_geom_angle_site_symmetry_3
_geom_angle_publ_flag
O1 Ge1 S1 123.32(5) . . ?
N1 Ge1 S1 114.45(5) . . ?
N1 Ge1 O1 102.70(6) . . ?
N2 Ge1 S1 117.52(5) . . ?
N2 Ge1 O1 100.67(6) . . ?
N2 Ge1 N1 93.08(6) . . ?
C34 O1 Ge1 118.79(14) . . ?
C6 N1 Ge1 124.64(11) . . ?
C9 N1 Ge1 126.11(12) . . ?
C9 N1 C6 108.35(13) . . ?
C2 N2 Ge1 124.02(11) . . ?
C5 N2 Ge1 126.52(11) . . ?
C5 N2 C2 107.98(14) . . ?
C6 C1 C2 124.70(14) . . ?
C10 C1 C2 117.49(14) . . ?
C10 C1 C6 117.77(14) . . ?
C1 C2 N2 123.93(15) . . ?
C3 C2 N2 107.29(14) . . ?
C3 C2 C1 128.66(15) . . ?
H3 C3 C2 126.07(10) . . ?
C4 C3 C2 107.85(16) . . ?
C4 C3 H3 126.07(11) . . ?
H4 C4 C3 126.16(11) . . ?
C5 C4 C3 107.68(16) . . ?
C5 C4 H4 126.16(10) . . ?
C4 C5 N2 109.18(15) . . ?
C25 C5 N2 122.91(15) . . ?
C25 C5 C4 127.91(16) . . ?
C1 C6 N1 124.00(14) . . ?
C7 C6 N1 107.32(15) . . ?
C7 C6 C1 128.55(15) . . ?
H7 C7 C6 126.19(10) . . ?
C8 C7 C6 107.61(16) . . ?
C8 C7 H7 126.19(11) . . ?
H8 C8 C7 125.99(11) . . ?
C9 C8 C7 108.02(16) . . ?
C9 C8 H8 125.99(11) . . ?
C8 C9 N1 108.68(16) . . ?
C16 C9 N1 122.95(15) . . ?
C16 C9 C8 128.35(16) . . ?
C11 C10 C1 120.25(15) . . ?
C15 C10 C1 121.41(17) . . ?
C15 C10 C11 118.34(17) . . ?
H11 C11 C10 119.61(11) . . ?
C12 C11 C10 120.8(2) . . ?
C12 C11 H11 119.61(14) . . ?
H12 C12 C11 120.01(14) . . ?
C13 C12 C11 120.0(2) . . ?
C13 C12 H12 120.01(14) . . ?
H13 C13 C12 120.11(14) . . ?
C14 C13 C12 119.8(2) . . ?
C14 C13 H13 120.11(13) . . ?
H14 C14 C13 119.61(13) . . ?
C15 C14 C13 120.8(2) . . ?
C15 C14 H14 119.61(15) . . ?
C14 C15 C10 120.4(2) . . ?
H15 C15 C10 119.82(12) . . ?
H15 C15 C14 119.82(15) . . ?
C17 C16 C9 120.48(15) . . ?
C21 C16 C9 119.39(16) . . ?
C21 C16 C17 120.09(16) . . ?
C18 C17 C16 118.64(15) . . ?
C23 C17 C16 120.99(16) . . ?
C23 C17 C18 120.37(16) . . ?
H18 C18 C17 118.92(10) . . ?
C19 C18 C17 122.16(16) . . ?
C19 C18 H18 118.92(11) . . ?
C20 C19 C18 117.69(17) . . ?
C24 C19 C18 121.72(18) . . ?
C24 C19 C20 120.58(18) . . ?
H20 C20 C19 118.52(11) . . ?
C21 C20 C19 122.95(18) . . ?
C21 C20 H20 118.52(11) . . ?
C20 C21 C16 118.41(17) . . ?
C22 C21 C16 121.79(18) . . ?
C22 C21 C20 119.80(18) . . ?
H22a C22 C21 109.5 . . ?
H22b C22 C21 109.5 . . ?
H22b C22 H22a 109.5 . . ?
H22c C22 C21 109.5 . . ?
H22c C22 H22a 109.5 . . ?
H22c C22 H22b 109.5 . . ?
H23a C23 C17 109.5 . . ?
H23b C23 C17 109.5 . . ?
H23b C23 H23a 109.5 . . ?
H23c C23 C17 109.5 . . ?
H23c C23 H23a 109.5 . . ?
H23c C23 H23b 109.5 . . ?
H24a C24 C19 109.5 . . ?
H24b C24 C19 109.5 . . ?
H24b C24 H24a 109.5 . . ?
H24c C24 C19 109.5 . . ?
H24c C24 H24a 109.5 . . ?
H24c C24 H24b 109.5 . . ?
C26 C25 C5 118.99(17) . . ?
C30 C25 C5 119.77(17) . . ?
C30 C25 C26 121.22(17) . . ?
C27 C26 C25 117.9(2) . . ?
C32 C26 C25 121.54(18) . . ?
C32 C26 C27 120.54(19) . . ?
H27 C27 C26 118.78(14) . . ?
C28 C27 C26 122.4(2) . . ?
C28 C27 H27 118.78(13) . . ?
C29 C28 C27 117.8(2) . . ?
C33 C28 C27 121.0(2) . . ?
C33 C28 C29 121.2(3) . . ?
H29 C29 C28 118.57(14) . . ?
C30 C29 C28 122.9(2) . . ?
C30 C29 H29 118.57(15) . . ?
C29 C30 C25 117.6(2) . . ?
C31 C30 C25 121.79(19) . . ?
C31 C30 C29 120.6(2) . . ?
H31a C31 C30 109.5 . . ?
H31b C31 C30 109.5 . . ?
H31b C31 H31a 109.5 . . ?
H31c C31 C30 109.5 . . ?
H31c C31 H31a 109.5 . . ?
H31c C31 H31b 109.5 . . ?
H32a C32 C26 109.5 . . ?
H32b C32 C26 109.5 . . ?
H32b C32 H32a 109.5 . . ?
H32c C32 C26 109.5 . . ?
H32c C32 H32a 109.5 . . ?
H32c C32 H32b 109.5 . . ?
H33a C33 C28 109.5 . . ?
H33b C33 C28 109.5 . . ?
H33b C33 H33a 109.5 . . ?
H33c C33 C28 109.5 . . ?
H33c C33 H33a 109.5 . . ?
H33c C33 H33b 109.5 . . ?
H34a C34 O1 109.78(13) . . ?
H34b C34 O1 109.78(14) . . ?
H34b C34 H34a 108.2 . . ?
C35 C34 O1 109.5(2) . . ?
C35 C34 H34a 109.78(18) . . ?
C35 C34 H34b 109.78(19) . . ?
H35a C35 C34 109.5 . . ?
H35b C35 C34 109.5 . . ?
H35b C35 H35a 109.5 . . ?
H35c C35 C34 109.5 . . ?
H35c C35 H35a 109.5 . . ?
H35c C35 H35b 109.5 . . ?

loop_
_geom_bond_atom_site_label_1
_geom_bond_atom_site_label_2
_geom_bond_distance
_geom_bond_site_symmetry_2
_geom_bond_publ_flag
Ge1 S1 2.0595(5) . ?
Ge1 O1 1.7515(13) . ?
Ge1 N1 1.9135(13) . ?
Ge1 N2 1.9141(14) . ?
O1 C34 1.425(2) . ?
N1 C6 1.396(2) . ?
N1 C9 1.353(2) . ?
N2 C2 1.4021(19) . ?
N2 C5 1.352(2) . ?
C1 C2 1.393(2) . ?
C1 C6 1.395(2) . ?
C1 C10 1.493(2) . ?
C2 C3 1.409(2) . ?
C3 H3 0.9300 . ?
C3 C4 1.370(3) . ?
C4 H4 0.9300 . ?
C4 C5 1.404(3) . ?
C5 C25 1.485(2) . ?
C6 C7 1.410(2) . ?
C7 H7 0.9300 . ?
C7 C8 1.368(3) . ?
C8 H8 0.9300 . ?
C8 C9 1.404(2) . ?
C9 C16 1.482(2) . ?
C10 C11 1.381(3) . ?
C10 C15 1.375(2) . ?
C11 H11 0.9300 . ?
C11 C12 1.386(3) . ?
C12 H12 0.9300 . ?
C12 C13 1.361(3) . ?
C13 H13 0.9300 . ?
C13 C14 1.359(4) . ?
C14 H14 0.9300 . ?
C14 C15 1.382(3) . ?
C15 H15 0.9300 . ?
C16 C17 1.404(2) . ?
C16 C21 1.400(2) . ?
C17 C18 1.390(2) . ?
C17 C23 1.500(2) . ?
C18 H18 0.9300 . ?
C18 C19 1.378(2) . ?
C19 C20 1.382(3) . ?
C19 C24 1.509(3) . ?
C20 H20 0.9300 . ?
C20 C21 1.378(3) . ?
C21 C22 1.513(3) . ?
C22 H22a 0.9600 . ?
C22 H22b 0.9600 . ?
C22 H22c 0.9600 . ?
C23 H23a 0.9600 . ?
C23 H23b 0.9600 . ?
C23 H23c 0.9600 . ?
C24 H24a 0.9600 . ?
C24 H24b 0.9600 . ?
C24 H24c 0.9600 . ?
C25 C26 1.397(3) . ?
C25 C30 1.398(3) . ?
C26 C27 1.392(3) . ?
C26 C32 1.494(3) . ?
C27 H27 0.9300 . ?
C27 C28 1.383(3) . ?
C28 C29 1.373(4) . ?
C28 C33 1.512(3) . ?
C29 H29 0.9300 . ?
C29 C30 1.394(3) . ?
C30 C31 1.503(3) . ?
C31 H31a 0.9600 . ?
C31 H31b 0.9600 . ?
C31 H31c 0.9600 . ?
C32 H32a 0.9600 . ?
C32 H32b 0.9600 . ?
C32 H32c 0.9600 . ?
C33 H33a 0.9600 . ?
C33 H33b 0.9600 . ?
C33 H33c 0.9600 . ?
C34 H34a 0.9700 . ?
C34 H34b 0.9700 . ?
C34 C35 1.491(4) . ?
C35 H35a 0.9600 . ?
C35 H35b 0.9600 . ?
C35 H35c 0.9600 . ?
